data_2224264
loop_
_publ_author_name
'Raza, Abdul Rauf'
'Tahir, M. Nawaz'
'Sultan, Ayesha'
'Danish, Muhammad'
'Sohail, Muhammad'

_publ_section_title
;
 <i>rac</i>-2-Iodo-3,4-dihydronaphthalen-1(2<i>H</i>)-one
;
_journal_coeditor_code HB5236
_journal_issue 12
_journal_name_full 'Acta Crystallographica Section E'
_journal_page_first o3172
_journal_paper_doi 10.1107/S1600536809049095
_journal_volume 65
_journal_year 2009
_chemical_formula_iupac 'C10 H9 I O'
_chemical_formula_moiety 'C10 H9 I O'
_chemical_formula_sum 'C10 H9 I O'
_chemical_formula_weight 272.07
_chemical_name_systematic
;
<i>rac</i>-2-Iodo-3,4-dihydronaphthalen-1(2<i>H</i>)-one
;
_space_group_IT_number 14
_symmetry_cell_setting monoclinic
_symmetry_space_group_name_Hall '-P 2ybc'
_symmetry_space_group_name_H-M 'P 1 21/c 1'
_atom_sites_solution_hydrogens geom
_atom_sites_solution_primary direct
_atom_sites_solution_secondary difmap
_audit_creation_method SHELXL-97
_cell_angle_alpha 90
_cell_angle_beta 90.551(5)
_cell_angle_gamma 90
_cell_formula_units_Z 8
_cell_length_a 6.115(5)
_cell_length_b 19.658(4)
_cell_length_c 15.896(5)
_cell_measurement_reflns_used 4397
_cell_measurement_temperature 296(2)
_cell_measurement_theta_max 27.82
_cell_measurement_theta_min 2.44
_cell_volume 1910.7(17)
_computing_cell_refinement 'SAINT (Bruker, 2007)'
_computing_data_collection 'APEX2 (Bruker, 2007)'
_computing_data_reduction 'SAINT (Bruker, 2007)'
_computing_molecular_graphics 'ORTEP-3 (Farrugia, 1997) and PLATON (Spek, 2009)'
_computing_publication_material
;
WinGX (Farrugia, 1999) and PLATON (Spek, 2009)
;
_computing_structure_refinement 'SHELXL97 (Sheldrick, 2008)'
_computing_structure_solution 'SHELXS97 (Sheldrick, 2008)'
_diffrn_ambient_temperature 296(2)
_diffrn_detector_area_resol_mean 7.50
_diffrn_measured_fraction_theta_full 0.989
_diffrn_measured_fraction_theta_max 0.973
_diffrn_measurement_device_type 'Bruker Kappa APEXII CCD'
_diffrn_measurement_method \w
_diffrn_radiation_monochromator graphite
_diffrn_radiation_source 'fine-focus sealed tube'
_diffrn_radiation_type MoK\a
_diffrn_radiation_wavelength 0.71073
_diffrn_reflns_av_R_equivalents 0.0263
_diffrn_reflns_av_sigmaI/netI 0.0208
_diffrn_reflns_limit_h_max 7
_diffrn_reflns_limit_h_min -8
_diffrn_reflns_limit_k_max 24
_diffrn_reflns_limit_k_min -25
_diffrn_reflns_limit_l_max 20
_diffrn_reflns_limit_l_min -20
_diffrn_reflns_number 19043
_diffrn_reflns_theta_full 25.00
_diffrn_reflns_theta_max 27.82
_diffrn_reflns_theta_min 2.44
_diffrn_standards_number 0
_exptl_absorpt_coefficient_mu 3.307
_exptl_absorpt_correction_T_max 0.717
_exptl_absorpt_correction_T_min 0.685
_exptl_absorpt_correction_type multi-scan
_exptl_absorpt_process_details '(SADABS; Bruker, 2005)'
_exptl_crystal_colour colourless
_exptl_crystal_density_diffrn 1.892
_exptl_crystal_density_method 'not measured'
_exptl_crystal_description prism
_exptl_crystal_F_000 1040
_exptl_crystal_size_max 0.28
_exptl_crystal_size_mid 0.20
_exptl_crystal_size_min 0.18
_refine_diff_density_max 0.390
_refine_diff_density_min -0.495
_refine_ls_extinction_coef 0.00283(17)
_refine_ls_extinction_expression Fc^*^=kFc[1+0.001xFc^2^\l^3^/sin(2\q)]^-1/4^
_refine_ls_extinction_method 'SHELXL97 (Sheldrick, 2008)'
_refine_ls_goodness_of_fit_ref 1.066
_refine_ls_hydrogen_treatment constr
_refine_ls_matrix_type full
_refine_ls_number_parameters 238
_refine_ls_number_reflns 4397
_refine_ls_number_restraints 0
_refine_ls_restrained_S_all 1.066
_refine_ls_R_factor_all 0.0339
_refine_ls_R_factor_gt 0.0237
_refine_ls_shift/su_max 0.002
_refine_ls_shift/su_mean 0.000
_refine_ls_structure_factor_coef Fsqd
_refine_ls_weighting_details 'calc w=1/[\s^2^(Fo^2^)+(0.0273P)^2^+0.6672P] where P=(Fo^2^+2Fc^2^)/3'
_refine_ls_weighting_scheme calc
_refine_ls_wR_factor_gt 0.0544
_refine_ls_wR_factor_ref 0.0588
_reflns_number_gt 3632
_reflns_number_total 4397
_reflns_threshold_expression I>2\s(I)
_cod_data_source_file hb5236.cif
_cod_data_source_block I
_cod_original_sg_symbol_H-M 'P 21/c'
_cod_database_code 2224264
_cod_database_fobs_code 2224264

loop_
_symmetry_equiv_pos_site_id
_symmetry_equiv_pos_as_xyz
1 x,y,z
2 -x,1/2+y,1/2-z
3 -x,-y,-z
4 x,1/2-y,1/2+z

loop_
_atom_site_aniso_label
_atom_site_aniso_U_11
_atom_site_aniso_U_22
_atom_site_aniso_U_33
_atom_site_aniso_U_12
_atom_site_aniso_U_13
_atom_site_aniso_U_23
I1A 0.0533(13) 0.0521(9) 0.0453(9) -0.0069(5) 0.0019(5) 0.0139(8)
I1B 0.084(2) 0.0428(9) 0.0599(13) -0.0067(6) 0.0130(10) -0.0018(11)
O1 0.0456(10) 0.0531(11) 0.0550(12) 0.0073(8) 0.0063(8) -0.0161(9)
C1 0.0450(12) 0.0273(12) 0.0504(16) -0.0049(9) 0.0138(11) 0.0004(11)
C2 0.0773(19) 0.0391(15) 0.0561(19) -0.0096(13) 0.0319(16) -0.0049(13)
C3 0.102(2) 0.0490(17) 0.0402(16) -0.0163(17) 0.0091(16) 0.0025(14)
C4 0.083(2) 0.0521(18) 0.0510(19) -0.0057(15) -0.0130(16) 0.0118(14)
C5 0.0502(14) 0.0387(14) 0.0530(17) 0.0023(11) -0.0036(12) 0.0000(12)
C6 0.0370(11) 0.0243(11) 0.0439(14) -0.0035(9) 0.0054(10) -0.0011(10)
C7 0.0322(11) 0.0297(12) 0.0448(14) -0.0045(9) 0.0018(10) -0.0046(10)
C8 0.0442(13) 0.0389(14) 0.0485(15) -0.0046(10) -0.0082(11) -0.0064(11)
C9 0.0346(12) 0.0499(16) 0.079(2) -0.0019(11) -0.0078(12) 0.0078(15)
C10 0.0379(13) 0.0419(15) 0.076(2) 0.0064(10) 0.0160(13) 0.0039(14)
I2A 0.0475(8) 0.0585(9) 0.0512(5) 0.0129(3) -0.0063(3) -0.0177(5)
I2B 0.077(3) 0.0322(19) 0.0562(13) 0.0131(8) 0.0055(13) -0.0043(12)
O2 0.0550(11) 0.0514(12) 0.0709(14) -0.0111(9) 0.0206(10) 0.0053(10)
C11 0.0416(12) 0.0274(12) 0.0496(16) 0.0011(9) 0.0093(11) -0.0039(10)
C12 0.0745(19) 0.0488(17) 0.0551(19) -0.0020(14) 0.0204(15) 0.0010(14)
C13 0.105(3) 0.071(2) 0.0446(18) 0.006(2) 0.0004(18) -0.0078(16)
C14 0.086(2) 0.064(2) 0.067(2) -0.0004(18) -0.0220(19) -0.0170(17)
C15 0.0511(15) 0.0381(14) 0.069(2) -0.0081(11) -0.0073(13) -0.0075(13)
C16 0.0355(11) 0.0259(12) 0.0484(15) 0.0012(9) 0.0025(10) -0.0033(10)
C17 0.0356(11) 0.0283(12) 0.0517(15) 0.0032(9) 0.0071(10) 0.0012(10)
C18 0.0445(13) 0.0427(14) 0.0420(15) 0.0102(10) -0.0023(11) 0.0008(11)
C19 0.0341(12) 0.0504(16) 0.0665(19) 0.0033(10) -0.0068(12) -0.0087(13)
C20 0.0347(12) 0.0433(15) 0.071(2) -0.0092(10) 0.0103(12) -0.0039(13)

loop_
_atom_site_type_symbol
_atom_site_label
_atom_site_fract_x
_atom_site_fract_y
_atom_site_fract_z
_atom_site_U_iso_or_equiv
_atom_site_thermal_displace_type
_atom_site_calc_flag
_atom_site_refinement_flags
_atom_site_occupancy
I I1A 0.8199(5) 0.0828(2) 0.36895(19) 0.0502(6) Uani . . 0.54(4)
I I1B 0.8299(7) 0.0783(3) 0.3658(2) 0.0622(8) Uani . . 0.46(4)
O O1 0.6627(3) 0.25061(10) 0.31382(12) 0.0512(6) Uani . . 1.000
C C1 0.9910(4) 0.17057(12) 0.15222(17) 0.0408(8) Uani . . 1.000
C C2 0.9965(5) 0.16572(14) 0.06450(19) 0.0573(10) Uani . . 1.000
C C3 0.8386(6) 0.19473(15) 0.01454(19) 0.0637(10) Uani . . 1.000
C C4 0.6694(6) 0.23029(15) 0.05043(19) 0.0621(11) Uani . . 1.000
C C5 0.6596(4) 0.23677(13) 0.13679(17) 0.0473(9) Uani . . 1.000
C C6 0.8181(3) 0.20662(11) 0.18883(15) 0.0350(7) Uani . . 1.000
C C7 0.8027(3) 0.21515(11) 0.28175(15) 0.0356(7) Uani . . 1.000
C C8 0.9707(4) 0.17888(13) 0.33563(17) 0.0439(8) Uani . . 1.000
C C9 1.1881(4) 0.16933(15) 0.2919(2) 0.0546(9) Uani . . 1.000
C C10 1.1619(4) 0.13632(14) 0.20632(19) 0.0518(9) Uani . . 1.000
I I2A 0.2833(4) 0.51127(14) 0.4019(2) 0.0524(4) Uani . . 0.71(3)
I I2B 0.2948(9) 0.5150(3) 0.3949(5) 0.0551(13) Uani . . 0.29(3)
O O2 0.1573(3) 0.33920(10) 0.34826(14) 0.0590(7) Uani . . 1.000
C C11 0.4861(4) 0.42382(11) 0.19085(17) 0.0395(8) Uani . . 1.000
C C12 0.4975(5) 0.42831(14) 0.1038(2) 0.0593(11) Uani . . 1.000
C C13 0.3390(7) 0.39932(18) 0.0525(2) 0.0735(13) Uani . . 1.000
C C14 0.1666(6) 0.36502(18) 0.0870(2) 0.0725(12) Uani . . 1.000
C C15 0.1531(4) 0.35857(13) 0.1724(2) 0.0528(10) Uani . . 1.000
C C16 0.3121(3) 0.38740(11) 0.22589(16) 0.0366(7) Uani . . 1.000
C C17 0.2928(4) 0.37754(11) 0.31794(16) 0.0385(7) Uani . . 1.000
C C18 0.4509(4) 0.41620(12) 0.37374(17) 0.0431(8) Uani . . 1.000
C C19 0.6704(4) 0.42740(14) 0.33282(19) 0.0504(9) Uani . . 1.000
C C20 0.6513(4) 0.45891(14) 0.24640(19) 0.0496(9) Uani . . 1.000
H H2 1.11050 0.14215 0.03943 0.0687 Uiso . . 1.000
H H3 0.84562 0.19042 -0.04364 0.0763 Uiso . . 1.000
H H4 0.56189 0.24993 0.01653 0.0746 Uiso . . 1.000
H H5 0.54622 0.26144 0.16068 0.0568 Uiso . . 1.000
H H8 0.99519 0.20536 0.38710 0.0527 Uiso . . 1.000
H H9A 1.25810 0.21327 0.28537 0.0654 Uiso . . 1.000
H H9B 1.28268 0.14126 0.32686 0.0654 Uiso . . 1.000
H H10A 1.30098 0.13765 0.17757 0.0620 Uiso . . 1.000
H H10B 1.12210 0.08895 0.21380 0.0620 Uiso . . 1.000
H H12 0.61398 0.45126 0.07953 0.0712 Uiso . . 1.000
H H13 0.34957 0.40313 -0.00567 0.0882 Uiso . . 1.000
H H14 0.05908 0.34619 0.05236 0.0868 Uiso . . 1.000
H H15 0.03679 0.33471 0.19547 0.0632 Uiso . . 1.000
H H18 0.47290 0.39074 0.42614 0.0517 Uiso . . 1.000
H H19A 0.75860 0.45680 0.36852 0.0605 Uiso . . 1.000
H H19B 0.74537 0.38409 0.32833 0.0605 Uiso . . 1.000
H H20A 0.61044 0.50634 0.25223 0.0596 Uiso . . 1.000
H H20B 0.79302 0.45732 0.21957 0.0596 Uiso . . 1.000

loop_
_atom_type_symbol
_atom_type_description
_atom_type_scat_dispersion_real
_atom_type_scat_dispersion_imag
_atom_type_scat_source
C C 0.0033 0.0016 'International Tables Vol C Tables 4.2.6.8 and 6.1.1.4'
H H 0.0000 0.0000 'International Tables Vol C Tables 4.2.6.8 and 6.1.1.4'
O O 0.0106 0.0060 'International Tables Vol C Tables 4.2.6.8 and 6.1.1.4'
I I -0.4742 1.8119 'International Tables Vol C Tables 4.2.6.8 and 6.1.1.4'

loop_
_geom_angle_atom_site_label_1
_geom_angle_atom_site_label_2
_geom_angle_atom_site_label_3
_geom_angle_site_symmetry_1
_geom_angle_site_symmetry_2
_geom_angle_site_symmetry_3
_geom_angle
_geom_angle_publ_flag
C2 C1 C6 . . . 118.2(2) no
C2 C1 C10 . . . 121.1(2) no
C6 C1 C10 . . . 120.7(2) no
C1 C2 C3 . . . 121.8(3) no
C2 C3 C4 . . . 120.0(3) no
C3 C4 C5 . . . 119.9(3) no
C4 C5 C6 . . . 120.8(2) no
C1 C6 C5 . . . 119.3(2) no
C1 C6 C7 . . . 121.5(2) no
C5 C6 C7 . . . 119.21(19) no
O1 C7 C6 . . . 122.0(2) no
O1 C7 C8 . . . 120.6(2) no
C6 C7 C8 . . . 117.38(18) no
I1A C8 C7 . . . 105.13(17) no
I1A C8 C9 . . . 112.4(2) no
I1B C8 C7 . . . 106.32(18) no
I1B C8 C9 . . . 109.5(2) no
C7 C8 C9 . . . 113.1(2) no
C8 C9 C10 . . . 112.3(2) no
C1 C10 C9 . . . 112.9(2) no
C1 C2 H2 . . . 119.00 no
C3 C2 H2 . . . 119.00 no
C2 C3 H3 . . . 120.00 no
C4 C3 H3 . . . 120.00 no
C3 C4 H4 . . . 120.00 no
C5 C4 H4 . . . 120.00 no
C4 C5 H5 . . . 120.00 no
C6 C5 H5 . . . 120.00 no
I1A C8 H8 . . . 109.00 no
I1B C8 H8 . . . 111.00 no
C7 C8 H8 . . . 109.00 no
C9 C8 H8 . . . 109.00 no
C8 C9 H9A . . . 109.00 no
C8 C9 H9B . . . 109.00 no
C10 C9 H9A . . . 109.00 no
C10 C9 H9B . . . 109.00 no
H9A C9 H9B . . . 108.00 no
C1 C10 H10A . . . 109.00 no
C1 C10 H10B . . . 109.00 no
C9 C10 H10A . . . 109.00 no
C9 C10 H10B . . . 109.00 no
H10A C10 H10B . . . 108.00 no
C12 C11 C16 . . . 118.3(2) no
C12 C11 C20 . . . 121.1(2) no
C16 C11 C20 . . . 120.6(2) no
C11 C12 C13 . . . 121.3(3) no
C12 C13 C14 . . . 120.3(3) no
C13 C14 C15 . . . 119.8(3) no
C14 C15 C16 . . . 121.0(3) no
C11 C16 C15 . . . 119.3(2) no
C11 C16 C17 . . . 121.8(2) no
C15 C16 C17 . . . 118.9(2) no
O2 C17 C16 . . . 122.1(2) no
O2 C17 C18 . . . 120.7(2) no
C16 C17 C18 . . . 117.2(2) no
I2A C18 C17 . . . 104.62(17) no
I2A C18 C19 . . . 112.60(18) no
I2B C18 C17 . . . 105.0(2) no
I2B C18 C19 . . . 109.1(2) no
C17 C18 C19 . . . 112.7(2) no
C18 C19 C20 . . . 112.9(2) no
C11 C20 C19 . . . 113.1(2) no
C11 C12 H12 . . . 119.00 no
C13 C12 H12 . . . 119.00 no
C12 C13 H13 . . . 120.00 no
C14 C13 H13 . . . 120.00 no
C13 C14 H14 . . . 120.00 no
C15 C14 H14 . . . 120.00 no
C14 C15 H15 . . . 119.00 no
C16 C15 H15 . . . 119.00 no
I2A C18 H18 . . . 109.00 no
I2B C18 H18 . . . 112.00 no
C17 C18 H18 . . . 109.00 no
C19 C18 H18 . . . 109.00 no
C18 C19 H19A . . . 109.00 no
C18 C19 H19B . . . 109.00 no
C20 C19 H19A . . . 109.00 no
C20 C19 H19B . . . 109.00 no
H19A C19 H19B . . . 108.00 no
C11 C20 H20A . . . 109.00 no
C11 C20 H20B . . . 109.00 no
C19 C20 H20A . . . 109.00 no
C19 C20 H20B . . . 109.00 no
H20A C20 H20B . . . 108.00 no

loop_
_geom_bond_atom_site_label_1
_geom_bond_atom_site_label_2
_geom_bond_site_symmetry_1
_geom_bond_site_symmetry_2
_geom_bond_distance
_geom_bond_publ_flag
I1A C8 . . 2.170(5) no
I1B C8 . . 2.211(6) no
I2A C18 . . 2.180(4) no
I2B C18 . . 2.192(7) no
O1 C7 . . 1.220(3) no
O2 C17 . . 1.223(3) no
C1 C6 . . 1.404(3) no
C1 C2 . . 1.398(4) no
C1 C10 . . 1.506(4) no
C2 C3 . . 1.369(5) no
C3 C4 . . 1.377(5) no
C4 C5 . . 1.381(4) no
C5 C6 . . 1.400(4) no
C6 C7 . . 1.490(4) no
C7 C8 . . 1.510(4) no
C8 C9 . . 1.518(4) no
C9 C10 . . 1.514(4) no
C2 H2 . . 0.9300 no
C3 H3 . . 0.9300 no
C4 H4 . . 0.9300 no
C5 H5 . . 0.9300 no
C8 H8 . . 0.9800 no
C9 H9A . . 0.9700 no
C9 H9B . . 0.9700 no
C10 H10A . . 0.9700 no
C10 H10B . . 0.9700 no
C11 C12 . . 1.389(4) no
C11 C16 . . 1.402(3) no
C11 C20 . . 1.503(4) no
C12 C13 . . 1.384(5) no
C13 C14 . . 1.370(5) no
C14 C15 . . 1.367(5) no
C15 C16 . . 1.405(4) no
C16 C17 . . 1.482(4) no
C17 C18 . . 1.511(4) no
C18 C19 . . 1.513(4) no
C19 C20 . . 1.510(4) no
C12 H12 . . 0.9300 no
C13 H13 . . 0.9300 no
C14 H14 . . 0.9300 no
C15 H15 . . 0.9300 no
C18 H18 . . 0.9800 no
C19 H19A . . 0.9700 no
C19 H19B . . 0.9700 no
C20 H20A . . 0.9700 no
C20 H20B . . 0.9700 no

loop_
_geom_hbond_atom_site_label_D
_geom_hbond_atom_site_label_H
_geom_hbond_atom_site_label_A
_geom_hbond_site_symmetry_A
_geom_hbond_distance_DH
_geom_hbond_distance_HA
_geom_hbond_distance_DA
_geom_hbond_angle_DHA
_geom_hbond_publ_flag
C5 H5 Cg3 . 0.93 2.95 3.700(4) 139 yes

loop_
_geom_torsion_atom_site_label_1
_geom_torsion_atom_site_label_2
_geom_torsion_atom_site_label_3
_geom_torsion_atom_site_label_4
_geom_torsion_site_symmetry_1
_geom_torsion_site_symmetry_2
_geom_torsion_site_symmetry_3
_geom_torsion_site_symmetry_4
_geom_torsion
_geom_torsion_publ_flag
C6 C1 C2 C3 . . . . -0.3(4) no
C10 C1 C2 C3 . . . . 177.9(3) no
C2 C1 C6 C5 . . . . -0.6(3) no
C2 C1 C6 C7 . . . . -178.9(2) no
C10 C1 C6 C5 . . . . -178.8(2) no
C10 C1 C6 C7 . . . . 2.9(3) no
C2 C1 C10 C9 . . . . 156.0(2) no
C6 C1 C10 C9 . . . . -25.8(3) no
C1 C2 C3 C4 . . . . 0.5(5) no
C2 C3 C4 C5 . . . . 0.2(5) no
C3 C4 C5 C6 . . . . -1.1(4) no
C4 C5 C6 C1 . . . . 1.3(4) no
C4 C5 C6 C7 . . . . 179.6(2) no
C1 C6 C7 O1 . . . . 174.4(2) no
C1 C6 C7 C8 . . . . -4.7(3) no
C5 C6 C7 O1 . . . . -4.0(3) no
C5 C6 C7 C8 . . . . 177.1(2) no
O1 C7 C8 I1A . . . . 87.3(2) no
O1 C7 C8 C9 . . . . -149.8(2) no
C6 C7 C8 I1A . . . . -93.7(2) no
C6 C7 C8 C9 . . . . 29.3(3) no
I1A C8 C9 C10 . . . . 66.6(3) no
C7 C8 C9 C10 . . . . -52.2(3) no
C8 C9 C10 C1 . . . . 50.1(3) no
C16 C11 C12 C13 . . . . 1.7(4) no
C20 C11 C12 C13 . . . . -176.3(3) no
C12 C11 C16 C15 . . . . -1.8(3) no
C12 C11 C16 C17 . . . . 177.3(2) no
C20 C11 C16 C15 . . . . 176.2(2) no
C20 C11 C16 C17 . . . . -4.7(3) no
C12 C11 C20 C19 . . . . -157.1(2) no
C16 C11 C20 C19 . . . . 25.0(3) no
C11 C12 C13 C14 . . . . -0.3(5) no
C12 C13 C14 C15 . . . . -1.0(5) no
C13 C14 C15 C16 . . . . 0.9(5) no
C14 C15 C16 C11 . . . . 0.6(4) no
C14 C15 C16 C17 . . . . -178.6(3) no
C11 C16 C17 O2 . . . . -171.0(2) no
C11 C16 C17 C18 . . . . 8.1(3) no
C15 C16 C17 O2 . . . . 8.1(3) no
C15 C16 C17 C18 . . . . -172.9(2) no
O2 C17 C18 I2A . . . . -89.8(2) no
O2 C17 C18 C19 . . . . 147.6(2) no
C16 C17 C18 I2A . . . . 91.2(2) no
C16 C17 C18 C19 . . . . -31.5(3) no
I2A C18 C19 C20 . . . . -65.9(3) no
C17 C18 C19 C20 . . . . 52.1(3) no
C18 C19 C20 C11 . . . . -48.6(3) no
